data_9016524
loop_
_publ_author_name
'Hazen, R. M.'
'Finger, L. W.'

_publ_section_title
;
 High-pressure and high-temperature crystal chemistry of beryllium oxide
 Note: P = 2.2 GPa
;
_journal_name_full 'Journal of Applied Physics'
_journal_page_first 3728
_journal_page_last 3733
_journal_paper_doi 10.1063/1.336756
_journal_volume 59
_journal_year 1986
_chemical_compound_source Synthetic
_chemical_formula_sum 'Be O'
_chemical_name_mineral Bromellite
_space_group_IT_number 186
_symmetry_space_group_name_Hall 'P 6c -2c'
_symmetry_space_group_name_H-M 'P 63 m c'
_cell_angle_alpha 90
_cell_angle_beta 90
_cell_angle_gamma 120
_cell_length_a 2.6883
_cell_length_b 2.6883
_cell_length_c 4.3614
_cell_formula_units_Z 2
_cell_volume 27.297
_database_code_amcsd 0019181
_exptl_crystal_density_diffrn 3.043
_cod_database_code 9016524

loop_
_space_group_symop_operation_xyz
x,y,z
-x,-x+y,1/2+z
x-y,x,1/2+z
-y,-x,z
-y,x-y,z
x-y,-y,1/2+z
-x,-y,1/2+z
x,x-y,z
-x+y,-x,z
y,x,1/2+z
y,-x+y,1/2+z
-x+y,y,z

loop_
_atom_site_label
_atom_site_fract_x
_atom_site_fract_y
_atom_site_fract_z
_atom_site_U_iso_or_equiv
Be 0.33333 0.66667 0.00000 0.00570
O 0.33333 0.66667 0.37900 0.00380

loop_
_cod_related_entry_id
_cod_related_entry_database
_cod_related_entry_code
1 AMCSD 0019181
